data_2107188
loop_
_publ_author_name
'Takagi, S.'
'Mathew, M.'
'Brown, W.E.'

_publ_section_title
;
 Phosphate Ion with Three-Symmetric-Hydrogen Bonds: The Structure of Ca2
 (N H4 H7 (P O4)4 (H2 O)2
;
_journal_name_full 'Acta Crystallographica B (24,1968-38,1982)'
_journal_page_first 766
_journal_page_last 771
_journal_volume 36
_journal_year 1980
_chemical_formula_sum 'Ca2 H15 N O18 P4'
_chemical_name_systematic 'Ca2 (N H4) H7 (P O4)4 (H2 O)2'
_space_group_IT_number 2
_symmetry_space_group_name_Hall '-P 1'
_symmetry_space_group_name_H-M 'P -1'
_cell_angle_alpha 103.98
_cell_angle_beta 115.1
_cell_angle_gamma 84.22
_cell_formula_units_Z 1
_cell_length_a 5.693
_cell_length_b 12.299
_cell_length_c 6.297
_cell_volume 387.442
_citation_journal_id_ASTM ACBCAR
_cod_data_source_file Takagi_ACBCAR_1980_1029.cif
_cod_data_source_block H15Ca2N1O18P4
_cod_original_cell_volume 387.4424
_cod_original_formula_sum 'H15 Ca2 N1 O18 P4'
_cod_database_code 2107188

loop_
_symmetry_equiv_pos_as_xyz
x,y,z
-x,-y,-z

loop_
_atom_site_label
_atom_site_type_symbol
_atom_site_fract_x
_atom_site_fract_y
_atom_site_fract_z
_atom_site_occupancy
_atom_site_U_iso_or_equiv
O6 O-2 0.7448 -0.0316 0.3191 1 0.0
P2 P+5 0.497 -0.0961 0.211 1 0.0
H2 H+1 0.5 0.5 0.5 1 0.0
O9 O-2 0.1468 0.2429 0.1724 1 0.0
N1 N-3 0.4944 0.5394 -0.0119 0.5 0.0
O3 O-2 0.4255 0.6 0.5287 1 0.0
H6 H+1 0.068 0.277 0.106 1 0.0
O7 O-2 0.5338 -0.1675 0.3971 1 0.0
O4 O-2 -0.05 0.5901 0.4308 1 0.0
Ca1 Ca+2 -0.002 0.0982 0.2976 1 0.0
H7 H+1 0.191 0.268 0.27 1 0.0
P1 P+5 0.1524 0.6398 0.3811 1 0.0
O1 O-2 0.0863 0.5995 0.1091 1 0.0
O5 O-2 0.2455 -0.0328 0.1458 1 0.0
H5 H+1 0.567 -0.187 -0.082 1 0.0
H4 H+1 0.406 -0.176 0.383 1 0.0
O8 O-2 0.4621 -0.1795 -0.0322 1 0.0
O2 O-2 0.1414 0.7653 0.4383 1 0.0
H1 H+1 0 0.5 0 1 0.0
H3 H+1 0 0.5 0.5 1 0.0
